data_7215843
loop_
_publ_author_name
'Wei, Feng'
'Liu, Xiaochen'
'Liu, Zhiwei'
'Bian, Zuqiang'
'Zhao, Yongliang'
'Huang, Chunhui'

_publ_section_title
;
 Structural and photophysical study of copper iodide complex with P^N or
 P^N^P ligand
;
_journal_issue 24
_journal_name_full CrystEngComm
_journal_page_first 5338
_journal_paper_doi 10.1039/c4ce00315b
_journal_volume 16
_journal_year 2014
_chemical_formula_moiety 'C42 H32 Cu2 I2 N2 P2'
_chemical_formula_sum 'C42 H32 Cu2 I2 N2 P2'
_chemical_formula_weight 1007.52
_chemical_name_systematic
; 
 ? 
;
_space_group_IT_number 15
_symmetry_cell_setting monoclinic
_symmetry_space_group_name_Hall '-C 2yc'
_symmetry_space_group_name_H-M 'C 1 2/c 1'
_atom_sites_solution_hydrogens geom
_atom_sites_solution_primary direct
_atom_sites_solution_secondary difmap
_audit_creation_method SHELXL-97
_cell_angle_alpha 90.00
_cell_angle_beta 105.94(3)
_cell_angle_gamma 90.00
_cell_formula_units_Z 8
_cell_length_a 38.973(8)
_cell_length_b 11.992(2)
_cell_length_c 17.704(4)
_cell_measurement_reflns_used 6623
_cell_measurement_temperature 153(2)
_cell_measurement_theta_max 27.5085
_cell_measurement_theta_min 2.3543
_cell_volume 7956(3)
_computing_cell_refinement 'Bruker XSCANS'
_computing_data_collection 'Bruker XSCANS'
_computing_data_reduction 'Bruker SHELXTL'
_computing_molecular_graphics 'Bruker SHELXTL'
_computing_publication_material 'Bruker SHELXTL'
_computing_structure_refinement 'SHELXL-97 (Sheldrick, 2008)'
_computing_structure_solution 'SHELXS-97 (Sheldrick, 2008)'
_diffrn_ambient_temperature 153(2)
_diffrn_measured_fraction_theta_full 0.999
_diffrn_measured_fraction_theta_max 0.977
_diffrn_measurement_device_type 'Bruker P4'
_diffrn_measurement_method '\w scans'
_diffrn_radiation_monochromator graphite
_diffrn_radiation_source 'fine-focus sealed tube'
_diffrn_radiation_type MoK\a
_diffrn_radiation_wavelength 0.71073
_diffrn_reflns_av_R_equivalents 0.0421
_diffrn_reflns_av_sigmaI/netI 0.0498
_diffrn_reflns_limit_h_max 50
_diffrn_reflns_limit_h_min -50
_diffrn_reflns_limit_k_max 15
_diffrn_reflns_limit_k_min -15
_diffrn_reflns_limit_l_max 22
_diffrn_reflns_limit_l_min -18
_diffrn_reflns_number 24077
_diffrn_reflns_theta_full 25.00
_diffrn_reflns_theta_max 27.52
_diffrn_reflns_theta_min 1.78
_exptl_absorpt_coefficient_mu 2.733
_exptl_absorpt_correction_T_max 0.7456
_exptl_absorpt_correction_T_min 0.6524
_exptl_absorpt_correction_type multi-scan
_exptl_absorpt_process_details 'Bruker SADABS'
_exptl_crystal_colour red
_exptl_crystal_density_diffrn 1.682
_exptl_crystal_density_method 'not measured'
_exptl_crystal_description block
_exptl_crystal_F_000 3936
_exptl_crystal_size_max 0.40
_exptl_crystal_size_mid 0.23
_exptl_crystal_size_min 0.20
_platon_squeeze_details
;
;
_refine_diff_density_max 1.405
_refine_diff_density_min -0.914
_refine_diff_density_rms 0.102
_refine_ls_extinction_method none
_refine_ls_goodness_of_fit_ref 1.358
_refine_ls_hydrogen_treatment constr
_refine_ls_matrix_type full
_refine_ls_number_parameters 452
_refine_ls_number_reflns 8968
_refine_ls_number_restraints 0
_refine_ls_restrained_S_all 1.358
_refine_ls_R_factor_all 0.0382
_refine_ls_R_factor_gt 0.0336
_refine_ls_shift/su_max 0.001
_refine_ls_shift/su_mean 0.000
_refine_ls_structure_factor_coef Fsqd
_refine_ls_weighting_details 'calc w=1/[\s^2^(Fo^2^)+(0.0000P)^2^+0.0000P] where P=(Fo^2^+2Fc^2^)/3'
_refine_ls_weighting_scheme calc
_refine_ls_wR_factor_gt 0.0743
_refine_ls_wR_factor_ref 0.0761
_reflns_number_gt 7881
_reflns_number_total 8968
_reflns_threshold_expression >2sigma(I)
_cod_data_source_file c4ce00315b1.cif
_cod_data_source_block 5
_cod_depositor_comments
;
The following automatic conversions were performed:

'_symmetry_cell_setting' value 'Monoclinic' changed to 'monoclinic'
according to
/usr/data/users/saulius/crontab/automatic-downloads/rss-feeds/RSC/lib/dictionaries/cif_core.dic
dictionary named 'cif_core.dic' version 2.4.2 from 2011-04-26.

Automatic conversion script
Id: cif_fix_values 2281 2013-09-26 08:29:07Z andrius 

 Adding full bibliography for 7215843--7215847.cif.
;
_cod_original_sg_symbol_Hall -C2yc
_cod_original_sg_symbol_H-M C2/c
_cod_database_code 7215843

loop_
_symmetry_equiv_pos_as_xyz
'x, y, z'
'-x, y, -z+1/2'
'x+1/2, y+1/2, z'
'-x+1/2, y+1/2, -z+1/2'
'-x, -y, -z'
'x, -y, z-1/2'
'-x+1/2, -y+1/2, -z'
'x+1/2, -y+1/2, z-1/2'

loop_
_atom_site_label
_atom_site_type_symbol
_atom_site_fract_x
_atom_site_fract_y
_atom_site_fract_z
_atom_site_U_iso_or_equiv
_atom_site_adp_type
_atom_site_occupancy
_atom_site_symmetry_multiplicity
_atom_site_calc_flag
_atom_site_refinement_flags
Cu1 Cu 0.125333(9) 0.76981(3) 0.28437(2) 0.03207(9) Uani 1 1 d .
Cu2 Cu 0.090064(9) 0.85293(3) 0.14753(2) 0.03037(8) Uani 1 1 d .
I1 I 0.055706(5) 0.740228(14) 0.230638(11) 0.03205(6) Uani 1 1 d .
I2 I 0.140152(5) 0.971619(15) 0.246776(13) 0.04132(7) Uani 1 1 d .
P1 P 0.16719(2) 0.63929(6) 0.29542(5) 0.03526(17) Uani 1 1 d .
P2 P 0.096482(19) 0.78139(6) 0.03562(4) 0.02929(15) Uani 1 1 d .
N1 N 0.13691(6) 0.76077(18) 0.40785(15) 0.0353(6) Uani 1 1 d .
N2 N 0.06095(6) 0.98276(17) 0.07821(13) 0.0289(5) Uani 1 1 d .
C1 C 0.11941(8) 0.8161(3) 0.44923(18) 0.0418(7) Uani 1 1 d .
H1 H 0.0983 0.8513 0.4225 0.050 Uiso 1 1 calc R
C2 C 0.13043(9) 0.8255(3) 0.5311(2) 0.0570(9) Uani 1 1 d .
H2 H 0.1166 0.8637 0.5579 0.068 Uiso 1 1 calc R
C3 C 0.16166(10) 0.7775(3) 0.5702(2) 0.0653(11) Uani 1 1 d .
H3 H 0.1702 0.7854 0.6244 0.078 Uiso 1 1 calc R
C4 C 0.18138(10) 0.7154(3) 0.5286(2) 0.0583(10) Uani 1 1 d .
C5 C 0.21427(12) 0.6630(4) 0.5659(3) 0.0926(16) Uani 1 1 d .
H5 H 0.2234 0.6668 0.6202 0.111 Uiso 1 1 calc R
C6 C 0.23234(12) 0.6080(4) 0.5229(3) 0.0921(16) Uani 1 1 d .
H6 H 0.2543 0.5762 0.5480 0.111 Uiso 1 1 calc R
C7 C 0.21885(9) 0.5972(4) 0.4406(2) 0.0666(11) Uani 1 1 d .
H7 H 0.2316 0.5568 0.4125 0.080 Uiso 1 1 calc R
C8 C 0.18680(8) 0.6463(2) 0.40152(19) 0.0423(7) Uani 1 1 d .
C9 C 0.16815(8) 0.7078(3) 0.44703(18) 0.0402(7) Uani 1 1 d .
C10 C 0.15001(8) 0.4981(2) 0.2740(2) 0.0387(7) Uani 1 1 d .
C11 C 0.12540(10) 0.4823(3) 0.2030(3) 0.0579(10) Uani 1 1 d .
H11 H 0.1181 0.5432 0.1700 0.069 Uiso 1 1 calc R
C12 C 0.11092(12) 0.3780(3) 0.1788(3) 0.0778(13) Uani 1 1 d .
H12 H 0.0947 0.3684 0.1299 0.093 Uiso 1 1 calc R
C13 C 0.12147(11) 0.2880(3) 0.2303(3) 0.0699(13) Uani 1 1 d .
H13 H 0.1119 0.2177 0.2157 0.084 Uiso 1 1 calc R
C14 C 0.14563(10) 0.3023(3) 0.3017(3) 0.0578(10) Uani 1 1 d .
H14 H 0.1521 0.2417 0.3354 0.069 Uiso 1 1 calc R
C15 C 0.16071(9) 0.4065(3) 0.3248(2) 0.0499(9) Uani 1 1 d .
H15 H 0.1776 0.4153 0.3731 0.060 Uiso 1 1 calc R
C16 C 0.20689(8) 0.6424(2) 0.25981(18) 0.0386(7) Uani 1 1 d .
C17 C 0.21979(10) 0.7418(3) 0.2430(3) 0.0629(12) Uani 1 1 d .
H17 H 0.2075 0.8068 0.2477 0.075 Uiso 1 1 calc R
C18 C 0.25033(12) 0.7492(3) 0.2194(3) 0.0832(16) Uani 1 1 d .
H18 H 0.2583 0.8185 0.2076 0.100 Uiso 1 1 calc R
C19 C 0.26941(9) 0.6547(3) 0.2128(2) 0.0543(9) Uani 1 1 d .
H19 H 0.2911 0.6597 0.2008 0.065 Uiso 1 1 calc R
C20 C 0.25597(11) 0.5560(3) 0.2241(3) 0.0882(16) Uani 1 1 d .
H20 H 0.2676 0.4911 0.2161 0.106 Uiso 1 1 calc R
C21 C 0.22500(11) 0.5489(3) 0.2475(3) 0.0906(17) Uani 1 1 d .
H21 H 0.2162 0.4789 0.2551 0.109 Uiso 1 1 calc R
C22 C 0.04923(7) 1.0729(2) 0.10703(18) 0.0343(6) Uani 1 1 d .
H22 H 0.0546 1.0808 0.1613 0.041 Uiso 1 1 calc R
C23 C 0.02907(7) 1.1571(2) 0.0593(2) 0.0411(7) Uani 1 1 d .
H23 H 0.0215 1.2191 0.0820 0.049 Uiso 1 1 calc R
C24 C 0.02077(7) 1.1474(2) -0.0195(2) 0.0385(7) Uani 1 1 d .
H24 H 0.0070 1.2017 -0.0514 0.046 Uiso 1 1 calc R
C25 C 0.03314(7) 1.0536(2) -0.05354(18) 0.0339(6) Uani 1 1 d .
C26 C 0.02604(8) 1.0377(3) -0.13502(19) 0.0444(8) Uani 1 1 d .
H26 H 0.0125 1.0901 -0.1692 0.053 Uiso 1 1 calc R
C27 C 0.03864(8) 0.9474(3) -0.16447(19) 0.0519(9) Uani 1 1 d .
H27 H 0.0337 0.9381 -0.2185 0.062 Uiso 1 1 calc R
C28 C 0.05930(8) 0.8672(3) -0.11342(18) 0.0428(7) Uani 1 1 d .
H28 H 0.0675 0.8051 -0.1347 0.051 Uiso 1 1 calc R
C29 C 0.06758(7) 0.8783(2) -0.03312(16) 0.0304(6) Uani 1 1 d .
C30 C 0.05376(7) 0.9726(2) -0.00177(16) 0.0282(6) Uani 1 1 d .
C31 C 0.08180(7) 0.6434(2) -0.00484(17) 0.0334(6) Uani 1 1 d .
C32 C 0.09370(9) 0.5945(3) -0.06400(19) 0.0477(8) Uani 1 1 d .
H32 H 0.1095 0.6332 -0.0853 0.057 Uiso 1 1 calc R
C33 C 0.08247(10) 0.4891(3) -0.0918(2) 0.0538(9) Uani 1 1 d .
H33 H 0.0911 0.4569 -0.1308 0.065 Uiso 1 1 calc R
C34 C 0.05869(10) 0.4322(3) -0.0620(2) 0.0536(9) Uani 1 1 d .
H34 H 0.0508 0.3618 -0.0813 0.064 Uiso 1 1 calc R
C35 C 0.04638(9) 0.4793(3) -0.0030(2) 0.0537(9) Uani 1 1 d .
H35 H 0.0304 0.4403 0.0177 0.064 Uiso 1 1 calc R
C36 C 0.05789(8) 0.5850(2) 0.02541(18) 0.0415(7) Uani 1 1 d .
H36 H 0.0495 0.6166 0.0649 0.050 Uiso 1 1 calc R
C37 C 0.13936(7) 0.8002(2) 0.01475(17) 0.0337(6) Uani 1 1 d .
C38 C 0.14782(8) 0.8925(3) -0.0217(2) 0.0495(8) Uani 1 1 d .
H38 H 0.1303 0.9460 -0.0410 0.059 Uiso 1 1 calc R
C39 C 0.18181(9) 0.9089(3) -0.0307(3) 0.0624(10) Uani 1 1 d .
H39 H 0.1871 0.9729 -0.0549 0.075 Uiso 1 1 calc R
C40 C 0.20738(9) 0.8292(4) -0.0033(3) 0.0708(12) Uani 1 1 d .
H40 H 0.2304 0.8397 -0.0077 0.085 Uiso 1 1 calc R
C41 C 0.19892(10) 0.7337(4) 0.0307(3) 0.0728(13) Uani 1 1 d .
H41 H 0.2160 0.6781 0.0470 0.087 Uiso 1 1 calc R
C42 C 0.16544(9) 0.7197(3) 0.0408(2) 0.0583(10) Uani 1 1 d .
H42 H 0.1603 0.6557 0.0654 0.070 Uiso 1 1 calc R

loop_
_atom_site_aniso_label
_atom_site_aniso_U_11
_atom_site_aniso_U_22
_atom_site_aniso_U_33
_atom_site_aniso_U_23
_atom_site_aniso_U_13
_atom_site_aniso_U_12
Cu1 0.03342(19) 0.02998(17) 0.0316(2) 0.00292(14) 0.00696(16) 0.00662(13)
Cu2 0.03618(19) 0.02985(17) 0.02529(18) 0.00230(13) 0.00879(15) 0.00088(13)
I1 0.03063(11) 0.03465(10) 0.03234(11) 0.00605(7) 0.01113(9) 0.00099(7)
I2 0.04008(12) 0.02631(10) 0.05044(14) -0.00156(8) 0.00042(10) -0.00501(7)
P1 0.0350(4) 0.0331(4) 0.0396(4) 0.0040(3) 0.0134(4) 0.0093(3)
P2 0.0304(4) 0.0314(3) 0.0267(4) 0.0004(3) 0.0091(3) 0.0019(3)
N1 0.0311(13) 0.0399(13) 0.0340(14) 0.0043(10) 0.0077(11) 0.0067(10)
N2 0.0273(12) 0.0281(11) 0.0316(13) 0.0022(9) 0.0089(10) -0.0018(9)
C1 0.0395(17) 0.0499(18) 0.0362(17) 0.0023(14) 0.0105(14) 0.0118(14)
C2 0.059(2) 0.077(2) 0.0387(19) 0.0014(18) 0.0191(18) 0.0211(19)
C3 0.063(2) 0.097(3) 0.032(2) -0.0002(19) 0.0075(19) 0.018(2)
C4 0.051(2) 0.086(3) 0.0343(19) 0.0060(18) 0.0057(17) 0.0209(19)
C5 0.074(3) 0.154(5) 0.041(2) 0.007(3) 0.000(2) 0.054(3)
C6 0.061(3) 0.148(5) 0.061(3) 0.020(3) 0.006(2) 0.058(3)
C7 0.053(2) 0.088(3) 0.055(2) 0.006(2) 0.008(2) 0.037(2)
C8 0.0405(17) 0.0481(17) 0.0387(18) 0.0048(14) 0.0114(15) 0.0147(14)
C9 0.0324(16) 0.0498(17) 0.0362(17) 0.0099(14) 0.0055(14) 0.0117(13)
C10 0.0397(17) 0.0310(14) 0.054(2) 0.0029(14) 0.0268(16) 0.0087(12)
C11 0.065(2) 0.0344(17) 0.073(3) 0.0051(17) 0.017(2) 0.0071(16)
C12 0.080(3) 0.042(2) 0.096(4) -0.009(2) -0.003(3) 0.0026(19)
C13 0.073(3) 0.0322(18) 0.115(4) -0.002(2) 0.043(3) 0.0037(18)
C14 0.074(3) 0.0344(17) 0.086(3) 0.0127(19) 0.055(2) 0.0157(17)
C15 0.064(2) 0.0423(17) 0.055(2) 0.0135(16) 0.0363(19) 0.0160(16)
C16 0.0369(16) 0.0402(16) 0.0400(17) 0.0002(13) 0.0128(14) 0.0047(12)
C17 0.066(3) 0.0397(18) 0.096(3) -0.0198(19) 0.044(3) -0.0109(16)
C18 0.076(3) 0.061(2) 0.131(5) -0.031(3) 0.060(3) -0.031(2)
C19 0.0355(17) 0.074(2) 0.056(2) -0.0162(19) 0.0167(17) -0.0079(16)
C20 0.074(3) 0.065(3) 0.155(5) 0.020(3) 0.079(3) 0.024(2)
C21 0.092(3) 0.0392(19) 0.178(5) 0.018(3) 0.099(4) 0.015(2)
C22 0.0329(15) 0.0305(14) 0.0393(17) -0.0015(12) 0.0098(13) -0.0020(11)
C23 0.0321(15) 0.0295(14) 0.061(2) -0.0010(14) 0.0122(15) -0.0007(12)
C24 0.0269(14) 0.0320(14) 0.053(2) 0.0151(14) 0.0053(14) -0.0013(11)
C25 0.0225(13) 0.0364(14) 0.0414(17) 0.0138(13) 0.0068(13) -0.0037(11)
C26 0.0323(16) 0.064(2) 0.0361(18) 0.0173(15) 0.0070(14) 0.0034(14)
C27 0.0425(19) 0.083(3) 0.0291(17) 0.0122(17) 0.0088(15) 0.0077(17)
C28 0.0377(17) 0.063(2) 0.0275(16) -0.0017(14) 0.0089(14) 0.0098(14)
C29 0.0270(13) 0.0380(14) 0.0277(14) 0.0037(12) 0.0101(12) -0.0016(11)
C30 0.0216(13) 0.0327(13) 0.0306(15) 0.0075(11) 0.0077(12) -0.0046(10)
C31 0.0379(16) 0.0317(14) 0.0301(15) -0.0010(12) 0.0085(13) 0.0009(11)
C32 0.061(2) 0.0440(17) 0.047(2) -0.0066(15) 0.0299(18) -0.0044(15)
C33 0.070(2) 0.0414(17) 0.058(2) -0.0176(16) 0.031(2) -0.0047(16)
C34 0.068(2) 0.0372(17) 0.058(2) -0.0147(16) 0.0197(19) -0.0047(16)
C35 0.054(2) 0.0451(18) 0.066(2) -0.0041(17) 0.025(2) -0.0115(15)
C36 0.0458(18) 0.0412(16) 0.0408(18) -0.0069(14) 0.0178(15) 0.0015(13)
C37 0.0313(14) 0.0407(15) 0.0301(15) -0.0011(12) 0.0099(12) 0.0024(12)
C38 0.0388(17) 0.0374(16) 0.075(3) 0.0065(17) 0.0205(18) 0.0006(13)
C39 0.048(2) 0.059(2) 0.086(3) 0.001(2) 0.028(2) -0.0112(17)
C40 0.0358(19) 0.098(3) 0.083(3) 0.008(3) 0.024(2) -0.001(2)
C41 0.046(2) 0.092(3) 0.083(3) 0.026(2) 0.023(2) 0.028(2)
C42 0.0409(19) 0.075(2) 0.059(2) 0.024(2) 0.0140(18) 0.0124(17)

loop_
_atom_type_symbol
_atom_type_description
_atom_type_scat_dispersion_real
_atom_type_scat_dispersion_imag
_atom_type_scat_source
C C 0.0033 0.0016 'International Tables Vol C Tables 4.2.6.8 and 6.1.1.4'
H H 0.0000 0.0000 'International Tables Vol C Tables 4.2.6.8 and 6.1.1.4'
N N 0.0061 0.0033 'International Tables Vol C Tables 4.2.6.8 and 6.1.1.4'
P P 0.1023 0.0942 'International Tables Vol C Tables 4.2.6.8 and 6.1.1.4'
Cu Cu 0.3201 1.2651 'International Tables Vol C Tables 4.2.6.8 and 6.1.1.4'
I I -0.4742 1.8119 'International Tables Vol C Tables 4.2.6.8 and 6.1.1.4'

loop_
_geom_angle_atom_site_label_1
_geom_angle_atom_site_label_2
_geom_angle_atom_site_label_3
_geom_angle
N1 Cu1 P1 85.98(7)
N1 Cu1 I2 108.16(6)
P1 Cu1 I2 117.66(3)
N1 Cu1 Cu2 151.93(6)
P1 Cu1 Cu2 122.09(3)
I2 Cu1 Cu2 60.748(15)
N1 Cu1 I1 105.81(7)
P1 Cu1 I1 126.28(3)
I2 Cu1 I1 108.019(15)
Cu2 Cu1 I1 59.60(3)
N2 Cu2 P2 86.61(7)
N2 Cu2 I1 115.54(6)
P2 Cu2 I1 119.91(3)
N2 Cu2 Cu1 151.22(6)
P2 Cu2 Cu1 120.89(3)
I1 Cu2 Cu1 60.391(19)
N2 Cu2 I2 99.77(6)
P2 Cu2 I2 123.49(3)
I1 Cu2 I2 107.53(2)
Cu1 Cu2 I2 59.34(2)
Cu2 I1 Cu1 60.01(2)
Cu1 I2 Cu2 59.908(17)
C10 P1 C16 104.18(13)
C10 P1 C8 106.42(15)
C16 P1 C8 101.51(14)
C10 P1 Cu1 114.57(10)
C16 P1 Cu1 128.67(10)
C8 P1 Cu1 98.49(10)
C37 P2 C29 102.59(13)
C37 P2 C31 103.77(13)
C29 P2 C31 104.15(13)
C37 P2 Cu2 117.67(10)
C29 P2 Cu2 98.48(9)
C31 P2 Cu2 126.48(9)
C1 N1 C9 118.4(3)
C1 N1 Cu1 123.9(2)
C9 N1 Cu1 116.9(2)
C22 N2 C30 118.3(2)
C22 N2 Cu2 124.30(19)
C30 N2 Cu2 117.38(17)
N1 C1 C2 124.2(3)
N1 C1 H1 117.9
C2 C1 H1 117.9
C3 C2 C1 118.3(3)
C3 C2 H2 120.9
C1 C2 H2 120.9
C2 C3 C4 119.9(3)
C2 C3 H3 120.1
C4 C3 H3 120.1
C9 C4 C3 118.3(3)
C9 C4 C5 118.9(3)
C3 C4 C5 122.8(4)
C6 C5 C4 120.1(4)
C6 C5 H5 119.9
C4 C5 H5 119.9
C5 C6 C7 121.6(4)
C5 C6 H6 119.2
C7 C6 H6 119.2
C8 C7 C6 120.4(4)
C8 C7 H7 119.8
C6 C7 H7 119.8
C7 C8 C9 117.8(3)
C7 C8 P1 124.1(3)
C9 C8 P1 118.0(2)
N1 C9 C4 120.9(3)
N1 C9 C8 118.0(3)
C4 C9 C8 121.1(3)
C11 C10 C15 119.2(3)
C11 C10 P1 116.4(2)
C15 C10 P1 124.4(3)
C10 C11 C12 122.0(4)
C10 C11 H11 119.0
C12 C11 H11 119.0
C11 C12 C13 118.1(4)
C11 C12 H12 120.9
C13 C12 H12 120.9
C14 C13 C12 120.8(4)
C14 C13 H13 119.6
C12 C13 H13 119.6
C13 C14 C15 120.9(4)
C13 C14 H14 119.6
C15 C14 H14 119.6
C14 C15 C10 119.0(4)
C14 C15 H15 120.5
C10 C15 H15 120.5
C17 C16 C21 116.4(3)
C17 C16 P1 119.6(2)
C21 C16 P1 124.0(2)
C16 C17 C18 121.9(3)
C16 C17 H17 119.0
C18 C17 H17 119.0
C17 C18 C19 120.5(4)
C17 C18 H18 119.7
C19 C18 H18 119.7
C20 C19 C18 118.3(3)
C20 C19 H19 120.8
C18 C19 H19 120.8
C19 C20 C21 120.8(3)
C19 C20 H20 119.6
C21 C20 H20 119.6
C16 C21 C20 121.7(3)
C16 C21 H21 119.1
C20 C21 H21 119.1
N2 C22 C23 123.1(3)
N2 C22 H22 118.4
C23 C22 H22 118.4
C24 C23 C22 119.6(3)
C24 C23 H23 120.2
C22 C23 H23 120.2
C23 C24 C25 119.6(3)
C23 C24 H24 120.2
C25 C24 H24 120.2
C26 C25 C24 123.3(3)
C26 C25 C30 119.1(3)
C24 C25 C30 117.7(3)
C27 C26 C25 121.0(3)
C27 C26 H26 119.5
C25 C26 H26 119.5
C26 C27 C28 120.2(3)
C26 C27 H27 119.9
C28 C27 H27 119.9
C29 C28 C27 121.8(3)
C29 C28 H28 119.1
C27 C28 H28 119.1
C28 C29 C30 118.2(3)
C28 C29 P2 123.6(2)
C30 C29 P2 118.2(2)
N2 C30 C25 121.6(2)
N2 C30 C29 118.7(2)
C25 C30 C29 119.8(3)
C36 C31 C32 118.6(3)
C36 C31 P2 118.5(2)
C32 C31 P2 123.0(2)
C33 C32 C31 121.1(3)
C33 C32 H32 119.4
C31 C32 H32 119.4
C34 C33 C32 120.0(3)
C34 C33 H33 120.0
C32 C33 H33 120.0
C33 C34 C35 120.0(3)
C33 C34 H34 120.0
C35 C34 H34 120.0
C34 C35 C36 120.0(3)
C34 C35 H35 120.0
C36 C35 H35 120.0
C31 C36 C35 120.3(3)
C31 C36 H36 119.8
C35 C36 H36 119.8
C38 C37 C42 118.1(3)
C38 C37 P2 123.4(2)
C42 C37 P2 118.4(2)
C37 C38 C39 122.0(3)
C37 C38 H38 119.0
C39 C38 H38 119.0
C40 C39 C38 119.0(3)
C40 C39 H39 120.5
C38 C39 H39 120.5
C39 C40 C41 119.8(3)
C39 C40 H40 120.1
C41 C40 H40 120.1
C42 C41 C40 120.6(4)
C42 C41 H41 119.7
C40 C41 H41 119.7
C41 C42 C37 120.4(3)
C41 C42 H42 119.8
C37 C42 H42 119.8

loop_
_geom_bond_atom_site_label_1
_geom_bond_atom_site_label_2
_geom_bond_distance
Cu1 N1 2.110(3)
Cu1 P1 2.2301(8)
Cu1 I2 2.6162(6)
Cu1 Cu2 2.6313(9)
Cu1 I1 2.6414(8)
Cu2 N2 2.110(2)
Cu2 P2 2.2351(9)
Cu2 I1 2.6204(6)
Cu2 I2 2.6534(8)
P1 C10 1.822(3)
P1 C16 1.824(3)
P1 C8 1.825(3)
P2 C37 1.822(3)
P2 C29 1.830(3)
P2 C31 1.831(3)
N1 C1 1.310(4)
N1 C9 1.380(4)
N2 C22 1.329(3)
N2 C30 1.371(4)
C1 C2 1.398(5)
C1 H1 0.9300
C2 C3 1.353(5)
C2 H2 0.9300
C3 C4 1.414(5)
C3 H3 0.9300
C4 C9 1.397(5)
C4 C5 1.417(5)
C5 C6 1.343(6)
C5 H5 0.9300
C6 C7 1.413(6)
C6 H6 0.9300
C7 C8 1.382(4)
C7 H7 0.9300
C8 C9 1.429(4)
C10 C11 1.369(5)
C10 C15 1.409(4)
C11 C12 1.391(5)
C11 H11 0.9300
C12 C13 1.400(6)
C12 H12 0.9300
C13 C14 1.364(6)
C13 H13 0.9300
C14 C15 1.393(5)
C14 H14 0.9300
C15 H15 0.9300
C16 C17 1.359(4)
C16 C21 1.374(4)
C17 C18 1.369(5)
C17 H17 0.9300
C18 C19 1.378(5)
C18 H18 0.9300
C19 C20 1.331(5)
C19 H19 0.9300
C20 C21 1.383(5)
C20 H20 0.9300
C21 H21 0.9300
C22 C23 1.410(4)
C22 H22 0.9300
C23 C24 1.348(5)
C23 H23 0.9300
C24 C25 1.421(4)
C24 H24 0.9300
C25 C26 1.405(4)
C25 C30 1.423(4)
C26 C27 1.351(5)
C26 H26 0.9300
C27 C28 1.411(4)
C27 H27 0.9300
C28 C29 1.375(4)
C28 H28 0.9300
C29 C30 1.429(4)
C31 C36 1.385(4)
C31 C32 1.387(4)
C32 C33 1.384(4)
C32 H32 0.9300
C33 C34 1.369(5)
C33 H33 0.9300
C34 C35 1.384(5)
C34 H34 0.9300
C35 C36 1.392(4)
C35 H35 0.9300
C36 H36 0.9300
C37 C38 1.366(4)
C37 C42 1.386(4)
C38 C39 1.391(4)
C38 H38 0.9300
C39 C40 1.370(5)
C39 H39 0.9300
C40 C41 1.376(5)
C40 H40 0.9300
C41 C42 1.375(5)
C41 H41 0.9300
C42 H42 0.9300

loop_
_platon_squeeze_void_nr
_platon_squeeze_void_average_x
_platon_squeeze_void_average_y
_platon_squeeze_void_average_z
_platon_squeeze_void_volume
_platon_squeeze_void_count_electrons
1 0.500 -0.105 0.250 121.5 25.3
2 0.500 0.104 0.750 121.2 26.2
3 0.193 0.017 0.631 6.9 0.3
4 0.807 0.017 0.869 6.9 0.4
5 0.000 0.395 0.250 121.4 25.3
6 0.000 0.604 0.750 121.2 26.2
7 0.307 0.483 0.369 7.0 0.3
8 0.693 0.483 0.131 7.0 0.3
9 0.307 0.517 0.869 6.9 0.4
10 0.693 0.517 0.631 6.9 0.3
11 0.193 0.983 0.131 7.0 0.3
12 0.807 0.983 0.369 7.0 0.3
